data_4516115
loop_
_publ_author_name
'Emhoff, Kylin A.'
'Balaraman, Lakshmi'
'Simpson, Sydney R.'
'Stromyer, Michael L.'
'Kalil, Haitham F.'
'Beemiller, James R.'
'Sikatzki, Philipp'
'Eshelman, Teya S.'
'Salem, Ahmed M. H.'
'DeBord, Michael A.'
'Panzner, Matthew J.'
'Youngs, Wiley J.'
'Boyd, W. Christopher'

_publ_section_title
;
 Synthesis and Characterization of Cobalt(II)
 <i>N</i>,<i>N</i>'-Diphenylazodioxide Complexes.
;
_journal_issue 11
_journal_name_full 'ACS omega'
_journal_page_first 16021
_journal_page_last 16027
_journal_paper_doi 10.1021/acsomega.8b01200
_journal_volume 3
_journal_year 2018
_chemical_formula_moiety 'C34 H28 Co N6 O4, 2(P F6), (C H2 Cl2)'
_chemical_formula_sum 'C35 H30 Cl2 Co F12 N6 O4 P2'
_chemical_formula_weight 1018.42
_space_group_crystal_system monoclinic
_space_group_IT_number 15
_space_group_name_Hall '-C 2yc'
_space_group_name_H-M_alt 'C 1 2/c 1'
_atom_sites_solution_hydrogens geom
_audit_creation_method SHELXL-2016/6
_cell_angle_alpha 90
_cell_angle_beta 103.746(2)
_cell_angle_gamma 90
_cell_formula_units_Z 8
_cell_length_a 28.0797(9)
_cell_length_b 13.4393(4)
_cell_length_c 25.3112(8)
_cell_measurement_reflns_used 9235
_cell_measurement_temperature 100(2)
_cell_measurement_theta_max 24.51
_cell_measurement_theta_min 2.49
_cell_volume 9278.2(5)
_computing_cell_refinement 'Bruker SAINT'
_computing_data_collection 'Bruker APEX2'
_computing_data_reduction 'Bruker SAINT'
_computing_molecular_graphics 'Bruker SHELXTL'
_computing_publication_material 'Bruker SHELXTL'
_computing_structure_refinement 'SHELXL-2016/6 (Sheldrick, 2016)'
_computing_structure_solution 'SHELXT 2014/5 (Sheldrick, 2014)'
_diffrn_ambient_temperature 100(2)
_diffrn_measured_fraction_theta_full 1.000
_diffrn_measured_fraction_theta_max 1.000
_diffrn_measurement_device_type 'Bruker APEX-II CCD'
_diffrn_measurement_method '\f and \w scans'
_diffrn_radiation_type MoK\a
_diffrn_radiation_wavelength 0.71073
_diffrn_reflns_av_R_equivalents 0.0725
_diffrn_reflns_av_unetI/netI 0.0712
_diffrn_reflns_Laue_measured_fraction_full 1.000
_diffrn_reflns_Laue_measured_fraction_max 1.000
_diffrn_reflns_limit_h_max 34
_diffrn_reflns_limit_h_min -34
_diffrn_reflns_limit_k_max 16
_diffrn_reflns_limit_k_min -16
_diffrn_reflns_limit_l_max 29
_diffrn_reflns_limit_l_min -31
_diffrn_reflns_number 57343
_diffrn_reflns_point_group_measured_fraction_full 1.000
_diffrn_reflns_point_group_measured_fraction_max 1.000
_diffrn_reflns_theta_full 25.242
_diffrn_reflns_theta_max 26.299
_diffrn_reflns_theta_min 1.493
_exptl_absorpt_coefficient_mu 0.644
_exptl_absorpt_correction_T_max 0.7457
_exptl_absorpt_correction_T_min 0.6775
_exptl_absorpt_correction_type multi-scan
_exptl_absorpt_process_details SADABS
_exptl_crystal_colour colourless
_exptl_crystal_density_diffrn 1.458
_exptl_crystal_density_meas ?
_exptl_crystal_density_method 'not measured'
_exptl_crystal_description plate
_exptl_crystal_F_000 4104
_exptl_crystal_size_max 0.318
_exptl_crystal_size_mid 0.304
_exptl_crystal_size_min 0.100
_refine_diff_density_max 1.525
_refine_diff_density_min -1.540
_refine_diff_density_rms 0.118
_refine_ls_extinction_method none
_refine_ls_goodness_of_fit_ref 1.006
_refine_ls_hydrogen_treatment constr
_refine_ls_matrix_type full
_refine_ls_number_parameters 559
_refine_ls_number_reflns 9419
_refine_ls_number_restraints 0
_refine_ls_restrained_S_all 1.006
_refine_ls_R_factor_all 0.1171
_refine_ls_R_factor_gt 0.0775
_refine_ls_shift/su_max 0.053
_refine_ls_shift/su_mean 0.005
_refine_ls_structure_factor_coef Fsqd
_refine_ls_weighting_details 'w=1/[\s^2^(Fo^2^)+(0.2000P)^2^+0.3735P] where P=(Fo^2^+2Fc^2^)/3'
_refine_ls_weighting_scheme calc
_refine_ls_wR_factor_gt 0.2463
_refine_ls_wR_factor_ref 0.2832
_reflns_Friedel_coverage 0.000
_reflns_number_gt 5976
_reflns_number_total 9419
_reflns_threshold_expression 'I > 2\s(I)'
_cod_data_source_file ao8b01200_si_003.cif
_cod_data_source_block mls_a_sq_sq
_cod_depositor_comments
;
The following automatic conversions were performed:

data item '_exptl_crystal_density_meas' value 'not measured' was
changed to '?' -- the value is perceived as not measured.

Automatic conversion script
Id: cif_fix_values 6909 2019-04-08 15:41:33Z antanas 
;
_cod_original_sg_symbol_H-M 'C 2/c'
_cod_database_code 4516115
_shelx_shelxl_version_number 2016/6
_shelx_space_group_comment
; 
The symmetry employed for this shelxl refinement is uniquely defined 
by the following loop, which should always be used as a source of 
symmetry information in preference to the above space-group names. 
They are only intended as comments. 
;
_shelx_estimated_absorpt_t_min 0.821
_shelx_estimated_absorpt_t_max 0.938

loop_
_space_group_symop_operation_xyz
'x, y, z'
'-x, y, -z+1/2'
'x+1/2, y+1/2, z'
'-x+1/2, y+1/2, -z+1/2'
'-x, -y, -z'
'x, -y, z-1/2'
'-x+1/2, -y+1/2, -z'
'x+1/2, -y+1/2, z-1/2'

loop_
_atom_site_label
_atom_site_type_symbol
_atom_site_fract_x
_atom_site_fract_y
_atom_site_fract_z
_atom_site_U_iso_or_equiv
_atom_site_adp_type
_atom_site_occupancy
_atom_site_site_symmetry_order
_atom_site_calc_flag
_atom_site_refinement_flags_posn
_atom_site_refinement_flags_adp
Co1 Co 0.37350(2) 0.53547(5) 0.47764(3) 0.0226(2) Uani 1 1 d . .
P1 P 0.38592(5) 0.88660(11) 0.55012(6) 0.0315(4) Uani 1 1 d . .
P2 P 0.35557(5) 0.47444(11) 0.27822(6) 0.0299(4) Uani 1 1 d . .
F1 F 0.33729(12) 0.8708(3) 0.57068(14) 0.0476(9) Uani 1 1 d . .
F2 F 0.41316(13) 0.8057(3) 0.59248(14) 0.0523(10) Uani 1 1 d . .
F3 F 0.43426(12) 0.9020(3) 0.52863(16) 0.0519(10) Uani 1 1 d . .
F4 F 0.35869(13) 0.9682(2) 0.50743(15) 0.0450(9) Uani 1 1 d . .
F5 F 0.40332(14) 0.9718(3) 0.59448(16) 0.0574(11) Uani 1 1 d . .
F6 F 0.36847(13) 0.8020(2) 0.50531(13) 0.0435(8) Uani 1 1 d . .
F7 F 0.40782(12) 0.4251(3) 0.27936(15) 0.0512(9) Uani 1 1 d . .
F8 F 0.35576(16) 0.4244(3) 0.33540(17) 0.0658(11) Uani 1 1 d . .
F9 F 0.30378(12) 0.5215(3) 0.27674(15) 0.0500(10) Uani 1 1 d . .
F10 F 0.35558(18) 0.5162(4) 0.22082(18) 0.0872(16) Uani 1 1 d . .
F11 F 0.38241(14) 0.5675(3) 0.30940(19) 0.0684(13) Uani 1 1 d . .
F12 F 0.32927(15) 0.3747(3) 0.25001(19) 0.0687(12) Uani 1 1 d . .
O1 O 0.40972(12) 0.4169(3) 0.45160(15) 0.0281(8) Uani 1 1 d . .
O2 O 0.32127(12) 0.4184(3) 0.45699(15) 0.0288(8) Uani 1 1 d . .
O3 O 0.42769(12) 0.6264(2) 0.45780(14) 0.0265(8) Uani 1 1 d . .
O4 O 0.33704(12) 0.6299(3) 0.41558(15) 0.0283(8) Uani 1 1 d . .
N1 N 0.38433(14) 0.3382(3) 0.43712(17) 0.0231(9) Uani 1 1 d . .
N2 N 0.33781(15) 0.3403(3) 0.43823(18) 0.0258(10) Uani 1 1 d . .
N3 N 0.41165(15) 0.6904(3) 0.41985(17) 0.0238(9) Uani 1 1 d . .
N4 N 0.36409(13) 0.6957(3) 0.39970(17) 0.0225(9) Uani 1 1 d . .
N5 N 0.42080(14) 0.5257(3) 0.55471(17) 0.0225(9) Uani 1 1 d . .
N6 N 0.32973(14) 0.5873(3) 0.52654(17) 0.0229(9) Uani 1 1 d . .
C1 C 0.40785(18) 0.2515(4) 0.4227(2) 0.0232(11) Uani 1 1 d . .
C2 C 0.40603(18) 0.1631(4) 0.4485(2) 0.0290(12) Uani 1 1 d . .
H2 H 0.386910 0.155848 0.474639 0.035 Uiso 1 1 calc R U
C3 C 0.43292(19) 0.0843(4) 0.4356(2) 0.0331(13) Uani 1 1 d . .
H3 H 0.431438 0.021219 0.452098 0.040 Uiso 1 1 calc R U
C4 C 0.4611(2) 0.0962(5) 0.3999(3) 0.0488(17) Uani 1 1 d . .
H4 H 0.479240 0.041302 0.391306 0.059 Uiso 1 1 calc R U
C5 C 0.4640(3) 0.1875(5) 0.3755(3) 0.059(2) Uani 1 1 d . .
H5 H 0.484336 0.195129 0.350611 0.071 Uiso 1 1 calc R U
C6 C 0.4378(2) 0.2663(4) 0.3871(3) 0.0435(15) Uani 1 1 d . .
H6 H 0.440011 0.329645 0.371184 0.052 Uiso 1 1 calc R U
C7 C 0.30418(17) 0.2600(4) 0.4169(2) 0.0251(11) Uani 1 1 d . .
C8 C 0.29207(19) 0.2419(4) 0.3620(2) 0.0317(13) Uani 1 1 d . .
H8 H 0.307000 0.277768 0.337857 0.038 Uiso 1 1 calc R U
C9 C 0.2568(2) 0.1683(4) 0.3428(3) 0.0390(15) Uani 1 1 d . .
H9 H 0.246649 0.155265 0.304929 0.047 Uiso 1 1 calc R U
C10 C 0.2369(2) 0.1148(4) 0.3788(3) 0.0388(15) Uani 1 1 d . .
H10 H 0.214105 0.063035 0.365690 0.047 Uiso 1 1 calc R U
C11 C 0.2499(2) 0.1360(4) 0.4337(3) 0.0410(15) Uani 1 1 d . .
H11 H 0.235283 0.099776 0.458035 0.049 Uiso 1 1 calc R U
C12 C 0.2839(2) 0.2094(5) 0.4537(3) 0.0382(14) Uani 1 1 d . .
H12 H 0.292936 0.224617 0.491381 0.046 Uiso 1 1 calc R U
C13 C 0.44553(17) 0.7506(3) 0.3993(2) 0.0222(11) Uani 1 1 d . .
C14 C 0.48251(17) 0.7981(4) 0.4368(2) 0.0252(11) Uani 1 1 d . .
H14 H 0.484844 0.792817 0.474713 0.030 Uiso 1 1 calc R U
C15 C 0.51593(18) 0.8537(4) 0.4169(2) 0.0320(13) Uani 1 1 d . .
H15 H 0.541289 0.888194 0.441650 0.038 Uiso 1 1 calc R U
C16 C 0.51319(18) 0.8600(4) 0.3623(2) 0.0301(12) Uani 1 1 d . .
H16 H 0.536205 0.899101 0.349264 0.036 Uiso 1 1 calc R U
C17 C 0.47656(19) 0.8089(4) 0.3261(2) 0.0352(13) Uani 1 1 d . .
H17 H 0.474930 0.812234 0.288220 0.042 Uiso 1 1 calc R U
C18 C 0.44226(18) 0.7531(4) 0.3445(2) 0.0289(12) Uani 1 1 d . .
H18 H 0.417240 0.717612 0.319811 0.035 Uiso 1 1 calc R U
C19 C 0.34112(17) 0.7771(4) 0.3661(2) 0.0254(11) Uani 1 1 d . .
C20 C 0.35216(18) 0.8738(4) 0.3821(2) 0.0274(12) Uani 1 1 d . .
H20 H 0.374964 0.887956 0.415432 0.033 Uiso 1 1 calc R U
C21 C 0.32978(19) 0.9490(4) 0.3492(2) 0.0339(13) Uani 1 1 d . .
H21 H 0.337777 1.016160 0.359106 0.041 Uiso 1 1 calc R U
C22 C 0.2961(2) 0.9282(5) 0.3022(2) 0.0396(14) Uani 1 1 d . .
H22 H 0.279659 0.981079 0.280304 0.048 Uiso 1 1 calc R U
C23 C 0.2855(2) 0.8303(4) 0.2861(2) 0.0383(14) Uani 1 1 d . .
H23 H 0.262208 0.816710 0.252974 0.046 Uiso 1 1 calc R U
C24 C 0.30809(18) 0.7534(4) 0.3174(2) 0.0311(13) Uani 1 1 d . .
H24 H 0.301551 0.686189 0.306394 0.037 Uiso 1 1 calc R U
C25 C 0.46633(18) 0.4936(4) 0.5661(2) 0.0277(12) Uani 1 1 d . .
H25 H 0.478743 0.467979 0.537020 0.033 Uiso 1 1 calc R U
C26 C 0.49705(18) 0.4946(4) 0.6169(2) 0.0305(12) Uani 1 1 d . .
H26 H 0.529545 0.469532 0.623081 0.037 Uiso 1 1 calc R U
C27 C 0.4792(2) 0.5332(4) 0.6587(2) 0.0356(13) Uani 1 1 d . .
H27 H 0.499572 0.535781 0.694459 0.043 Uiso 1 1 calc R U
C28 C 0.43197(19) 0.5679(4) 0.6487(2) 0.0315(12) Uani 1 1 d . .
H28 H 0.419292 0.593775 0.677512 0.038 Uiso 1 1 calc R U
C29 C 0.40286(18) 0.5647(4) 0.5960(2) 0.0266(11) Uani 1 1 d . .
C30 C 0.35186(18) 0.5983(4) 0.5800(2) 0.0263(11) Uani 1 1 d . .
C31 C 0.32675(19) 0.6381(4) 0.6164(2) 0.0323(12) Uani 1 1 d . .
H31 H 0.342830 0.647298 0.653530 0.039 Uiso 1 1 calc R U
C32 C 0.2786(2) 0.6636(5) 0.5976(3) 0.0383(14) Uani 1 1 d . .
H32 H 0.260920 0.690066 0.622126 0.046 Uiso 1 1 calc R U
C33 C 0.25536(19) 0.6514(4) 0.5438(2) 0.0333(13) Uani 1 1 d . .
H33 H 0.221863 0.668923 0.530601 0.040 Uiso 1 1 calc R U
C34 C 0.28264(18) 0.6123(4) 0.5091(2) 0.0292(12) Uani 1 1 d . .
H34 H 0.267083 0.603275 0.471765 0.035 Uiso 1 1 calc R U
Cl2 Cl 0.37825(7) 0.30049(16) 0.58301(9) 0.0708(6) Uani 1 1 d . .
C35 C 0.3575(3) 0.2018(8) 0.6169(4) 0.096(3) Uani 1 1 d . .
H35B H 0.370425 0.138229 0.606326 0.115 Uiso 1 1 calc R U
H35A H 0.321255 0.198915 0.606152 0.115 Uiso 1 1 calc R U
Cl1 Cl 0.37716(10) 0.2175(2) 0.68894(10) 0.0970(8) Uani 1 1 d . .

loop_
_atom_site_aniso_label
_atom_site_aniso_U_11
_atom_site_aniso_U_22
_atom_site_aniso_U_33
_atom_site_aniso_U_23
_atom_site_aniso_U_13
_atom_site_aniso_U_12
Co1 0.0175(3) 0.0191(4) 0.0311(4) -0.0011(3) 0.0054(3) -0.0006(3)
P1 0.0317(8) 0.0299(8) 0.0351(8) 0.0001(6) 0.0124(6) -0.0077(6)
P2 0.0238(7) 0.0321(8) 0.0309(8) -0.0062(6) 0.0005(6) -0.0020(6)
F1 0.0381(18) 0.056(2) 0.055(2) -0.0064(18) 0.0234(16) -0.0172(17)
F2 0.047(2) 0.056(2) 0.049(2) 0.0175(18) 0.0017(17) -0.0061(18)
F3 0.0375(19) 0.055(2) 0.071(3) 0.0162(19) 0.0293(18) 0.0056(17)
F4 0.041(2) 0.0303(19) 0.065(2) 0.0063(16) 0.0163(17) 0.0020(15)
F5 0.057(2) 0.055(3) 0.062(3) -0.0213(19) 0.017(2) -0.0366(19)
F6 0.059(2) 0.0308(19) 0.0397(19) -0.0025(15) 0.0099(16) 0.0043(16)
F7 0.0302(18) 0.064(3) 0.059(2) -0.013(2) 0.0101(16) 0.0028(17)
F8 0.067(3) 0.069(3) 0.068(3) 0.019(2) 0.030(2) 0.008(2)
F9 0.0270(17) 0.056(2) 0.062(2) -0.0211(18) -0.0005(16) 0.0058(16)
F10 0.088(4) 0.120(4) 0.059(3) 0.039(3) 0.027(3) 0.044(3)
F11 0.045(2) 0.045(2) 0.112(4) -0.038(2) 0.011(2) -0.0103(18)
F12 0.057(2) 0.055(3) 0.097(3) -0.028(2) 0.023(2) -0.011(2)
O1 0.0207(17) 0.0215(19) 0.043(2) -0.0079(16) 0.0099(15) -0.0056(14)
O2 0.0212(17) 0.0187(19) 0.047(2) -0.0067(16) 0.0094(16) -0.0043(14)
O3 0.0213(17) 0.0200(19) 0.036(2) 0.0065(16) 0.0031(15) 0.0015(14)
O4 0.0201(17) 0.0223(19) 0.041(2) 0.0012(16) 0.0046(16) -0.0031(14)
N1 0.019(2) 0.019(2) 0.030(2) -0.0002(18) 0.0044(17) -0.0040(16)
N2 0.021(2) 0.019(2) 0.040(3) -0.0028(19) 0.0115(18) 0.0007(17)
N3 0.023(2) 0.014(2) 0.033(2) -0.0017(18) 0.0032(18) 0.0017(16)
N4 0.0131(18) 0.020(2) 0.034(2) -0.0006(18) 0.0032(17) -0.0052(16)
N5 0.020(2) 0.022(2) 0.027(2) -0.0016(17) 0.0076(17) -0.0008(16)
N6 0.0174(19) 0.017(2) 0.034(2) 0.0029(18) 0.0058(17) -0.0020(16)
C1 0.025(2) 0.018(3) 0.027(3) -0.003(2) 0.008(2) 0.0030(19)
C2 0.024(3) 0.025(3) 0.036(3) 0.000(2) 0.003(2) -0.004(2)
C3 0.029(3) 0.020(3) 0.046(4) 0.004(2) 0.000(2) 0.003(2)
C4 0.054(4) 0.033(4) 0.061(4) -0.005(3) 0.016(3) 0.014(3)
C5 0.068(5) 0.048(4) 0.078(5) 0.014(4) 0.048(4) 0.022(4)
C6 0.055(4) 0.025(3) 0.059(4) 0.017(3) 0.030(3) 0.009(3)
C7 0.017(2) 0.020(3) 0.036(3) -0.006(2) 0.002(2) -0.0064(19)
C8 0.032(3) 0.023(3) 0.040(3) 0.006(2) 0.007(2) -0.004(2)
C9 0.029(3) 0.027(3) 0.052(4) -0.007(3) -0.006(3) 0.004(2)
C10 0.024(3) 0.022(3) 0.068(4) -0.004(3) 0.007(3) -0.005(2)
C11 0.030(3) 0.030(3) 0.067(4) 0.000(3) 0.019(3) -0.015(3)
C12 0.030(3) 0.042(4) 0.043(3) -0.014(3) 0.010(3) -0.013(3)
C13 0.017(2) 0.013(2) 0.037(3) -0.002(2) 0.007(2) 0.0018(18)
C14 0.023(2) 0.020(3) 0.032(3) 0.001(2) 0.006(2) 0.002(2)
C15 0.020(2) 0.023(3) 0.051(4) 0.000(3) 0.004(2) 0.000(2)
C16 0.024(3) 0.029(3) 0.040(3) 0.000(2) 0.012(2) -0.002(2)
C17 0.027(3) 0.041(4) 0.038(3) 0.000(3) 0.010(2) -0.002(2)
C18 0.024(3) 0.031(3) 0.033(3) -0.005(2) 0.008(2) 0.001(2)
C19 0.018(2) 0.028(3) 0.032(3) -0.002(2) 0.009(2) -0.001(2)
C20 0.020(2) 0.029(3) 0.032(3) -0.003(2) 0.004(2) 0.000(2)
C21 0.027(3) 0.024(3) 0.048(4) 0.003(3) 0.004(3) 0.002(2)
C22 0.034(3) 0.037(3) 0.043(4) 0.003(3) -0.001(3) 0.016(3)
C23 0.036(3) 0.039(4) 0.034(3) -0.007(3) -0.005(3) 0.007(3)
C24 0.024(3) 0.029(3) 0.035(3) -0.006(2) -0.003(2) 0.007(2)
C25 0.020(2) 0.029(3) 0.035(3) -0.002(2) 0.009(2) 0.002(2)
C26 0.018(2) 0.033(3) 0.039(3) 0.000(3) 0.006(2) 0.003(2)
C27 0.027(3) 0.044(4) 0.034(3) -0.001(3) 0.003(2) -0.003(2)
C28 0.028(3) 0.040(3) 0.028(3) -0.005(2) 0.011(2) 0.001(2)
C29 0.026(3) 0.022(3) 0.035(3) -0.002(2) 0.013(2) -0.006(2)
C30 0.027(3) 0.014(3) 0.041(3) -0.004(2) 0.013(2) -0.003(2)
C31 0.025(3) 0.030(3) 0.045(3) -0.002(3) 0.014(2) 0.002(2)
C32 0.032(3) 0.039(4) 0.049(4) -0.006(3) 0.022(3) 0.002(3)
C33 0.021(3) 0.027(3) 0.055(4) 0.000(3) 0.015(2) 0.001(2)
C34 0.023(3) 0.023(3) 0.039(3) -0.001(2) 0.002(2) 0.000(2)
Cl2 0.0534(11) 0.0624(13) 0.0965(16) 0.0139(11) 0.0177(10) 0.0057(9)
C35 0.078(6) 0.126(8) 0.088(6) 0.045(6) 0.028(5) 0.071(6)
Cl1 0.0935(18) 0.116(2) 0.0818(17) -0.0006(15) 0.0206(14) 0.0040(16)

loop_
_atom_type_symbol
_atom_type_description
_atom_type_scat_dispersion_real
_atom_type_scat_dispersion_imag
_atom_type_scat_source
C C 0.0033 0.0016 'International Tables Vol C Tables 4.2.6.8 and 6.1.1.4'
H H 0.0000 0.0000 'International Tables Vol C Tables 4.2.6.8 and 6.1.1.4'
Co Co 0.3494 0.9721 'International Tables Vol C Tables 4.2.6.8 and 6.1.1.4'
F F 0.0171 0.0103 'International Tables Vol C Tables 4.2.6.8 and 6.1.1.4'
N N 0.0061 0.0033 'International Tables Vol C Tables 4.2.6.8 and 6.1.1.4'
O O 0.0106 0.0060 'International Tables Vol C Tables 4.2.6.8 and 6.1.1.4'
P P 0.1023 0.0942 'International Tables Vol C Tables 4.2.6.8 and 6.1.1.4'
Cl Cl 0.1484 0.1585 'International Tables Vol C Tables 4.2.6.8 and 6.1.1.4'

loop_
_geom_angle_atom_site_label_1
_geom_angle_atom_site_label_2
_geom_angle_atom_site_label_3
_geom_angle
N6 Co1 O1 148.77(15)
N6 Co1 N5 78.34(16)
O1 Co1 N5 89.85(15)
N6 Co1 O4 89.45(15)
O1 Co1 O4 114.62(14)
N5 Co1 O4 146.16(15)
N6 Co1 O3 121.04(15)
O1 Co1 O3 86.18(13)
N5 Co1 O3 85.64(14)
O4 Co1 O3 73.77(13)
N6 Co1 O2 85.57(15)
O1 Co1 O2 73.51(13)
N5 Co1 O2 115.53(15)
O4 Co1 O2 94.50(14)
O3 Co1 O2 149.95(15)
F1 P1 F2 90.1(2)
F1 P1 F3 179.2(2)
F2 P1 F3 90.4(2)
F1 P1 F6 89.71(19)
F2 P1 F6 90.5(2)
F3 P1 F6 89.6(2)
F1 P1 F5 90.5(2)
F2 P1 F5 89.9(2)
F3 P1 F5 90.2(2)
F6 P1 F5 179.5(2)
F1 P1 F4 90.2(2)
F2 P1 F4 179.8(2)
F3 P1 F4 89.40(19)
F6 P1 F4 89.51(19)
F5 P1 F4 90.0(2)
F10 P2 F11 94.3(3)
F10 P2 F9 92.2(2)
F11 P2 F9 91.3(2)
F10 P2 F8 176.2(3)
F11 P2 F8 89.0(3)
F9 P2 F8 89.7(2)
F10 P2 F7 87.9(2)
F11 P2 F7 89.6(2)
F9 P2 F7 179.1(2)
F8 P2 F7 90.2(2)
F10 P2 F12 89.3(3)
F11 P2 F12 176.1(3)
F9 P2 F12 90.0(2)
F8 P2 F12 87.3(2)
F7 P2 F12 89.1(2)
N1 O1 Co1 116.3(3)
N2 O2 Co1 114.0(3)
N3 O3 Co1 114.9(3)
N4 O4 Co1 115.5(3)
O1 N1 N2 117.7(4)
O1 N1 C1 119.1(4)
N2 N1 C1 123.1(4)
O2 N2 N1 118.3(4)
O2 N2 C7 119.0(4)
N1 N2 C7 122.6(4)
O3 N3 N4 117.9(4)
O3 N3 C13 120.1(4)
N4 N3 C13 121.9(4)
O4 N4 N3 117.5(4)
O4 N4 C19 119.3(4)
N3 N4 C19 122.8(4)
C25 N5 C29 118.3(4)
C25 N5 Co1 126.5(4)
C29 N5 Co1 115.0(3)
C34 N6 C30 119.1(4)
C34 N6 Co1 124.9(4)
C30 N6 Co1 116.0(3)
C2 C1 C6 122.4(5)
C2 C1 N1 121.0(5)
C6 C1 N1 116.0(5)
C1 C2 C3 117.9(5)
C1 C2 H2 121.0
C3 C2 H2 121.0
C4 C3 C2 120.6(5)
C4 C3 H3 119.7
C2 C3 H3 119.7
C3 C4 C5 120.8(6)
C3 C4 H4 119.6
C5 C4 H4 119.6
C6 C5 C4 120.1(6)
C6 C5 H5 120.0
C4 C5 H5 120.0
C5 C6 C1 118.2(5)
C5 C6 H6 120.9
C1 C6 H6 120.9
C8 C7 C12 123.6(5)
C8 C7 N2 119.4(5)
C12 C7 N2 116.8(5)
C7 C8 C9 117.4(5)
C7 C8 H8 121.3
C9 C8 H8 121.3
C10 C9 C8 120.3(6)
C10 C9 H9 119.9
C8 C9 H9 119.9
C11 C10 C9 120.4(5)
C11 C10 H10 119.8
C9 C10 H10 119.8
C10 C11 C12 120.6(6)
C10 C11 H11 119.7
C12 C11 H11 119.7
C7 C12 C11 117.7(6)
C7 C12 H12 121.1
C11 C12 H12 121.1
C18 C13 C14 122.8(5)
C18 C13 N3 119.4(4)
C14 C13 N3 117.7(4)
C15 C14 C13 117.6(5)
C15 C14 H14 121.2
C13 C14 H14 121.2
C16 C15 C14 121.3(5)
C16 C15 H15 119.3
C14 C15 H15 119.3
C15 C16 C17 119.4(5)
C15 C16 H16 120.3
C17 C16 H16 120.3
C18 C17 C16 120.8(5)
C18 C17 H17 119.6
C16 C17 H17 119.6
C13 C18 C17 118.0(5)
C13 C18 H18 121.0
C17 C18 H18 121.0
C20 C19 C24 122.2(5)
C20 C19 N4 120.3(4)
C24 C19 N4 117.4(5)
C21 C20 C19 118.8(5)
C21 C20 H20 120.6
C19 C20 H20 120.6
C22 C21 C20 120.4(5)
C22 C21 H21 119.8
C20 C21 H21 119.8
C21 C22 C23 120.4(5)
C21 C22 H22 119.8
C23 C22 H22 119.8
C24 C23 C22 120.7(5)
C24 C23 H23 119.7
C22 C23 H23 119.7
C23 C24 C19 117.5(5)
C23 C24 H24 121.3
C19 C24 H24 121.3
N5 C25 C26 124.4(5)
N5 C25 H25 117.8
C26 C25 H25 117.8
C25 C26 C27 117.6(5)
C25 C26 H26 121.2
C27 C26 H26 121.2
C28 C27 C26 120.0(5)
C28 C27 H27 120.0
C26 C27 H27 120.0
C27 C28 C29 119.2(5)
C27 C28 H28 120.4
C29 C28 H28 120.4
N5 C29 C28 120.4(5)
N5 C29 C30 114.8(5)
C28 C29 C30 124.7(5)
N6 C30 C31 121.2(5)
N6 C30 C29 115.4(4)
C31 C30 C29 123.4(5)
C32 C31 C30 118.8(5)
C32 C31 H31 120.6
C30 C31 H31 120.6
C31 C32 C33 120.8(5)
C31 C32 H32 119.6
C33 C32 H32 119.6
C32 C33 C34 117.8(5)
C32 C33 H33 121.1
C34 C33 H33 121.1
N6 C34 C33 122.3(5)
N6 C34 H34 118.8
C33 C34 H34 118.8
Cl2 C35 Cl1 110.6(7)
Cl2 C35 H35B 109.5
Cl1 C35 H35B 109.5
Cl2 C35 H35A 109.5
Cl1 C35 H35A 109.5
H35B C35 H35A 108.1

loop_
_geom_bond_atom_site_label_1
_geom_bond_atom_site_label_2
_geom_bond_distance
Co1 N6 2.061(4)
Co1 O1 2.080(4)
Co1 N5 2.087(4)
Co1 O4 2.089(3)
Co1 O3 2.103(3)
Co1 O2 2.130(3)
P1 F1 1.587(3)
P1 F2 1.590(4)
P1 F3 1.592(3)
P1 F6 1.598(4)
P1 F5 1.597(4)
P1 F4 1.601(4)
P2 F10 1.557(5)
P2 F11 1.573(4)
P2 F9 1.578(3)
P2 F8 1.595(4)
P2 F7 1.604(4)
P2 F12 1.612(4)
O1 N1 1.279(5)
O2 N2 1.283(5)
O3 N3 1.289(5)
O4 N4 1.291(5)
N1 N2 1.314(5)
N1 C1 1.429(6)
N2 C7 1.452(6)
N3 N4 1.313(5)
N3 C13 1.437(6)
N4 C19 1.440(6)
N5 C25 1.315(6)
N5 C29 1.367(6)
N6 C34 1.334(6)
N6 C30 1.355(7)
C1 C2 1.364(7)
C1 C6 1.385(8)
C2 C3 1.385(8)
C2 H2 0.9500
C3 C4 1.345(9)
C3 H3 0.9500
C4 C5 1.385(9)
C4 H4 0.9500
C5 C6 1.360(8)
C5 H5 0.9500
C6 H6 0.9500
C7 C8 1.372(7)
C7 C12 1.380(8)
C8 C9 1.401(7)
C8 H8 0.9500
C9 C10 1.379(9)
C9 H9 0.9500
C10 C11 1.381(9)
C10 H10 0.9500
C11 C12 1.383(8)
C11 H11 0.9500
C12 H12 0.9500
C13 C18 1.368(7)
C13 C14 1.385(7)
C14 C15 1.384(7)
C14 H14 0.9500
C15 C16 1.369(8)
C15 H15 0.9500
C16 C17 1.386(8)
C16 H16 0.9500
C17 C18 1.386(7)
C17 H17 0.9500
C18 H18 0.9500
C19 C20 1.374(7)
C19 C24 1.391(7)
C20 C21 1.364(7)
C20 H20 0.9500
C21 C22 1.361(8)
C21 H21 0.9500
C22 C23 1.389(8)
C22 H22 0.9500
C23 C24 1.364(8)
C23 H23 0.9500
C24 H24 0.9500
C25 C26 1.368(8)
C25 H25 0.9500
C26 C27 1.375(8)
C26 H26 0.9500
C27 C28 1.371(7)
C27 H27 0.9500
C28 C29 1.390(7)
C28 H28 0.9500
C29 C30 1.464(7)
C30 C31 1.393(7)
C31 C32 1.367(8)
C31 H31 0.9500
C32 C33 1.373(8)
C32 H32 0.9500
C33 C34 1.398(8)
C33 H33 0.9500
C34 H34 0.9500
Cl2 C35 1.753(10)
C35 Cl1 1.787(10)
C35 H35B 0.9900
C35 H35A 0.9900
